data_4065984
loop_
_publ_author_name
'Niu, Jun-Long'
'Chen, Qing-Tao'
'Hao, Xin-Qi'
'Zhao, Qing-Xiang'
'Gong, Jun-Fang'
'Song, Mao-Ping'

_publ_section_title
;
 Diphenylprolinol-Derived Symmetrical and Unsymmetrical Chiral Pincer
 Palladium(II) and Nickel(II) Complexes: Synthesis via One-Pot
 Phosphorylation/Metalation Reaction and C&#x2212;H Activation
;
_journal_issue 9
_journal_name_full Organometallics
_journal_page_first 2148
_journal_paper_doi 10.1021/om100234q
_journal_volume 29
_journal_year 2010
_chemical_absolute_configuration s
_chemical_formula_sum 'C40 H37 I N2 O4 P2 Pd'
_chemical_formula_weight 904.96
_chemical_name_systematic
; 
 ? 
;
_space_group_IT_number 1
_symmetry_cell_setting triclinic
_symmetry_space_group_name_Hall 'P 1'
_symmetry_space_group_name_H-M 'P 1'
_atom_sites_solution_hydrogens geom
_atom_sites_solution_primary direct
_atom_sites_solution_secondary difmap
_audit_creation_method SHELXL-97
_cell_angle_alpha 100.10(3)
_cell_angle_beta 95.90(3)
_cell_angle_gamma 110.97(3)
_cell_formula_units_Z 2
_cell_length_a 10.615(2)
_cell_length_b 13.686(3)
_cell_length_c 14.570(3)
_cell_measurement_reflns_used 345
_cell_measurement_temperature 291(2)
_cell_measurement_theta_max 25.0
_cell_measurement_theta_min 2
_cell_volume 1914.0(9)
_computing_cell_refinement raxis
_computing_data_collection raxis
_computing_data_reduction raxis
_computing_molecular_graphics texsan
_computing_publication_material texsan
_computing_structure_refinement 'SHELXL-97 (Sheldrick, 1997)'
_computing_structure_solution 'SHELXS-97 (Sheldrick, 1990)'
_diffrn_ambient_temperature 291(2)
_diffrn_detector_area_resol_mean 0
_diffrn_measured_fraction_theta_full 0.927
_diffrn_measured_fraction_theta_max 0.927
_diffrn_measurement_device_type R-AXIS-IV
_diffrn_measurement_method 'Oscillation  frames'
_diffrn_radiation_monochromator graphite
_diffrn_radiation_source 'fine-focus sealed tube'
_diffrn_radiation_type MoK\a
_diffrn_radiation_wavelength 0.71073
_diffrn_reflns_av_R_equivalents 0.0000
_diffrn_reflns_av_sigmaI/netI 0.0472
_diffrn_reflns_limit_h_max 11
_diffrn_reflns_limit_h_min -12
_diffrn_reflns_limit_k_max 16
_diffrn_reflns_limit_k_min 0
_diffrn_reflns_limit_l_max 17
_diffrn_reflns_limit_l_min -17
_diffrn_reflns_number 6266
_diffrn_reflns_theta_full 25.00
_diffrn_reflns_theta_max 25.00
_diffrn_reflns_theta_min 1.44
_diffrn_standards_decay_% 0
_diffrn_standards_interval_count 0
_diffrn_standards_interval_time 0
_diffrn_standards_number 0
_exptl_absorpt_coefficient_mu 1.417
_exptl_absorpt_correction_T_max 0.8050
_exptl_absorpt_correction_T_min 0.7647
_exptl_absorpt_correction_type multi-scan
_exptl_crystal_colour colorless
_exptl_crystal_density_diffrn 1.570
_exptl_crystal_density_method 'not measured'
_exptl_crystal_description prismatic
_exptl_crystal_F_000 904
_exptl_crystal_size_max 0.20
_exptl_crystal_size_mid 0.18
_exptl_crystal_size_min 0.16
_refine_diff_density_max 0.354
_refine_diff_density_min -0.455
_refine_diff_density_rms 0.067
_refine_ls_abs_structure_details 'Flack H D (1983), Acta Cryst. A39, 876-881'
_refine_ls_abs_structure_Flack 0.08(2)
_refine_ls_extinction_coef 0.0047(4)
_refine_ls_extinction_expression Fc^*^=kFc[1+0.001xFc^2^\l^3^/sin(2\q)]^-1/4^
_refine_ls_extinction_method SHELXL
_refine_ls_goodness_of_fit_ref 1.051
_refine_ls_hydrogen_treatment constr
_refine_ls_matrix_type full
_refine_ls_number_parameters 897
_refine_ls_number_reflns 6266
_refine_ls_number_restraints 3
_refine_ls_restrained_S_all 1.050
_refine_ls_R_factor_all 0.0461
_refine_ls_R_factor_gt 0.0363
_refine_ls_shift/su_max 0.001
_refine_ls_shift/su_mean 0.000
_refine_ls_structure_factor_coef Fsqd
_refine_ls_weighting_details 'calc w=1/[\s^2^(Fo^2^)+(0.0461P)^2^+0.0000P] where P=(Fo^2^+2Fc^2^)/3'
_refine_ls_weighting_scheme calc
_refine_ls_wR_factor_gt 0.0839
_refine_ls_wR_factor_ref 0.0880
_reflns_number_gt 5311
_reflns_number_total 6266
_reflns_threshold_expression >2sigma(I)
_cod_data_source_file om100234q_si_002.cif
_cod_data_source_block complex-5
_cod_depositor_comments
;
The following automatic conversions were performed:

'_symmetry_cell_setting' value 'Triclinic' changed to 'triclinic'
according to /home/saulius/struct/CIF-dictionaries/cif_core.dic
dictionary named 'cif_core.dic' version 2.4.1 from 2010-06-29.

Automatic conversion script
Id: cif_fix_values 1715 2011-07-08 13:25:40Z adriana 
;
_cod_original_cell_volume 1914.0(7)
_cod_original_sg_symbol_H-M p1
_cod_database_code 4065984

loop_
_symmetry_equiv_pos_as_xyz
'x, y, z'

loop_
_atom_site_label
_atom_site_type_symbol
_atom_site_fract_x
_atom_site_fract_y
_atom_site_fract_z
_atom_site_U_iso_or_equiv
_atom_site_adp_type
_atom_site_occupancy
_atom_site_symmetry_multiplicity
_atom_site_calc_flag
_atom_site_refinement_flags
Pd1 Pd 0.89016(6) 0.73142(5) 0.79857(5) 0.05327(19) Uani 1 1 d .
Pd1' Pd 0.11041(6) 0.26562(5) 0.20023(4) 0.04983(19) Uani 1 1 d .
I1' I -0.06453(7) 0.18787(7) 0.31113(5) 0.0840(3) Uani 1 1 d .
I1 I 1.13983(7) 0.75529(7) 0.77194(7) 0.0943(3) Uani 1 1 d .
P1 P 0.8528(2) 0.83507(19) 0.70072(16) 0.0520(5) Uani 1 1 d .
P1' P -0.0426(2) 0.18506(19) 0.06147(16) 0.0517(5) Uani 1 1 d .
P2' P 0.3107(2) 0.3726(2) 0.30362(15) 0.0527(6) Uani 1 1 d .
P2 P 0.8621(3) 0.6295(2) 0.90843(18) 0.0589(6) Uani 1 1 d .
O1' O -0.1780(6) 0.2065(5) 0.0470(5) 0.0653(18) Uani 1 1 d .
O1 O 0.8569(6) 0.8060(5) 0.5903(4) 0.0565(15) Uani 1 1 d .
O2' O 0.0409(6) 0.2347(5) -0.0187(4) 0.0628(17) Uani 1 1 d .
O2 O 0.6948(7) 0.8224(6) 0.7026(5) 0.0673(17) Uani 1 1 d .
O3 O 0.7109(7) 0.6146(6) 0.9326(5) 0.076(2) Uani 1 1 d .
O3' O 0.4263(6) 0.4031(6) 0.2361(4) 0.071(2) Uani 1 1 d .
O4 O 0.9584(7) 0.6771(5) 1.0083(4) 0.0585(16) Uani 1 1 d .
O4' O 0.3938(6) 0.3361(5) 0.3800(4) 0.0568(15) Uani 1 1 d .
N1' N -0.1121(7) 0.0539(6) 0.0196(6) 0.060(2) Uani 1 1 d .
N1 N 0.9422(7) 0.9666(6) 0.7188(5) 0.0555(19) Uani 1 1 d .
N2' N 0.3268(7) 0.4859(6) 0.3725(5) 0.0535(18) Uani 1 1 d .
N2 N 0.8629(9) 0.5088(7) 0.8932(6) 0.068(2) Uani 1 1 d .
C1' C -0.0694(11) -0.0222(9) 0.0634(9) 0.072(3) Uani 1 1 d .
H1'A H 0.0040 0.0163 0.1176 0.087 Uiso 1 1 calc R
H1'B H -0.0380 -0.0649 0.0179 0.087 Uiso 1 1 calc R
C1 C 1.0560(11) 1.0246(10) 0.8037(8) 0.081(3) Uani 1 1 d .
H1A H 1.0433 1.0864 0.8390 0.097 Uiso 1 1 calc R
H1B H 1.0580 0.9771 0.8455 0.097 Uiso 1 1 calc R
C2' C -0.1948(11) -0.0918(9) 0.0934(9) 0.078(3) Uani 1 1 d .
H2'A H -0.2270 -0.1648 0.0558 0.093 Uiso 1 1 calc R
H2'B H -0.1746 -0.0928 0.1596 0.093 Uiso 1 1 calc R
C2 C 1.1865(11) 1.0595(9) 0.7642(8) 0.077(3) Uani 1 1 d .
H2A H 1.2525 1.0360 0.7950 0.093 Uiso 1 1 calc R
H2B H 1.2265 1.1371 0.7746 0.093 Uiso 1 1 calc R
C3 C 1.1495(10) 1.0082(9) 0.6589(8) 0.069(3) Uani 1 1 d .
H3A H 1.1598 0.9398 0.6461 0.083 Uiso 1 1 calc R
H3B H 1.2062 1.0550 0.6235 0.083 Uiso 1 1 calc R
C3' C -0.3016(12) -0.0462(9) 0.0788(9) 0.079(3) Uani 1 1 d .
H3'A H -0.2987 0.0038 0.1359 0.095 Uiso 1 1 calc R
H3'B H -0.3925 -0.1027 0.0605 0.095 Uiso 1 1 calc R
C4 C 0.9970(9) 0.9931(8) 0.6337(7) 0.061(2) Uani 1 1 d .
H4A H 0.9918 1.0611 0.6251 0.073 Uiso 1 1 calc R
C4' C -0.2632(9) 0.0114(8) -0.0012(8) 0.065(3) Uani 1 1 d .
H4'A H -0.2969 -0.0408 -0.0624 0.078 Uiso 1 1 calc R
C5' C -0.3022(8) 0.1110(7) -0.0070(8) 0.057(3) Uani 1 1 d .
C5 C 0.9051(8) 0.9009(7) 0.5487(7) 0.054(2) Uani 1 1 d .
C6' C -0.3309(9) 0.1267(8) -0.1063(8) 0.063(3) Uani 1 1 d .
C6 C 0.7785(10) 0.9144(8) 0.5033(7) 0.063(3) Uani 1 1 d .
C7' C -0.310(2) 0.0716(13) -0.1819(11) 0.124(6) Uani 1 1 d .
H7'A H -0.2819 0.0160 -0.1738 0.149 Uiso 1 1 calc R
C7 C 0.6652(12) 0.8278(11) 0.4588(10) 0.099(4) Uani 1 1 d .
H7A H 0.6654 0.7597 0.4576 0.119 Uiso 1 1 calc R
C8' C -0.324(2) 0.0877(18) -0.2716(12) 0.150(7) Uani 1 1 d .
H8'A H -0.2878 0.0584 -0.3193 0.180 Uiso 1 1 calc R
C8 C 0.5512(17) 0.8359(17) 0.4158(12) 0.161(9) Uani 1 1 d .
H8A H 0.4780 0.7735 0.3833 0.193 Uiso 1 1 calc R
C9 C 0.5404(15) 0.9355(17) 0.4189(13) 0.136(7) Uani 1 1 d .
H9A H 0.4603 0.9427 0.3951 0.163 Uiso 1 1 calc R
C9' C -0.402(3) 0.1543(19) -0.2869(15) 0.159(9) Uani 1 1 d .
H9'A H -0.4354 0.1547 -0.3483 0.191 Uiso 1 1 calc R
C10' C -0.423(2) 0.2130(19) -0.2152(17) 0.146(8) Uani 1 1 d .
H10A H -0.4642 0.2610 -0.2241 0.175 Uiso 1 1 calc R
C10 C 0.6604(14) 1.0216(15) 0.4607(15) 0.145(7) Uani 1 1 d .
H10B H 0.6651 1.0901 0.4576 0.175 Uiso 1 1 calc R
C11' C -0.3809(17) 0.2022(13) -0.1196(12) 0.114(5) Uani 1 1 d .
H11A H -0.3888 0.2481 -0.0673 0.136 Uiso 1 1 calc R
C11 C 0.7679(12) 1.0128(11) 0.5044(13) 0.125(6) Uani 1 1 d .
H11B H 0.8406 1.0750 0.5378 0.151 Uiso 1 1 calc R
C12 C 0.9848(11) 0.8773(9) 0.4723(7) 0.064(2) Uani 1 1 d .
C12' C -0.4194(10) 0.1071(8) 0.0443(7) 0.064(3) Uani 1 1 d .
C13' C -0.5561(9) 0.0381(10) -0.0011(9) 0.075(3) Uani 1 1 d .
H13A H -0.5717 -0.0046 -0.0615 0.090 Uiso 1 1 calc R
C13 C 1.0190(15) 0.9481(12) 0.4112(10) 0.100(4) Uani 1 1 d .
H13B H 0.9874 1.0036 0.4134 0.120 Uiso 1 1 calc R
C14' C -0.6633(13) 0.0343(13) 0.0433(13) 0.099(4) Uani 1 1 d .
H14A H -0.7514 -0.0113 0.0123 0.119 Uiso 1 1 calc R
C14 C 1.1033(17) 0.9311(17) 0.3463(11) 0.126(6) Uani 1 1 d .
H14B H 1.1307 0.9789 0.3073 0.151 Uiso 1 1 calc R
C15' C -0.6463(15) 0.0942(14) 0.1305(13) 0.106(5) Uani 1 1 d .
H15A H -0.7219 0.0896 0.1591 0.127 Uiso 1 1 calc R
C15 C 1.1462(16) 0.8482(19) 0.3384(12) 0.125(6) Uani 1 1 d .
H15B H 1.2009 0.8389 0.2944 0.149 Uiso 1 1 calc R
C16 C 1.1079(16) 0.7801(16) 0.3954(12) 0.118(5) Uani 1 1 d .
H16A H 1.1329 0.7210 0.3887 0.142 Uiso 1 1 calc R
C16' C -0.5158(19) 0.1629(14) 0.1778(12) 0.122(5) Uani 1 1 d .
H16B H -0.5031 0.2052 0.2380 0.147 Uiso 1 1 calc R
C17' C -0.4036(13) 0.1674(11) 0.1336(10) 0.096(4) Uani 1 1 d .
H17A H -0.3159 0.2126 0.1656 0.115 Uiso 1 1 calc R
C17 C 1.0320(15) 0.7959(12) 0.4641(10) 0.099(4) Uani 1 1 d .
H17B H 1.0127 0.7502 0.5056 0.119 Uiso 1 1 calc R
C18' C 0.2220(12) 0.5267(10) 0.3951(8) 0.082(3) Uani 1 1 d .
H18A H 0.1311 0.4710 0.3729 0.098 Uiso 1 1 calc R
H18B H 0.2286 0.5869 0.3666 0.098 Uiso 1 1 calc R
C18 C 0.8724(15) 0.4517(11) 0.7969(9) 0.097(4) Uani 1 1 d .
H18C H 0.8746 0.4956 0.7510 0.117 Uiso 1 1 calc R
H18D H 0.7951 0.3836 0.7742 0.117 Uiso 1 1 calc R
C19' C 0.2521(13) 0.5620(10) 0.5026(10) 0.090(4) Uani 1 1 d .
H19A H 0.2022 0.5037 0.5307 0.107 Uiso 1 1 calc R
H19B H 0.2270 0.6227 0.5236 0.107 Uiso 1 1 calc R
C19 C 1.005(2) 0.4345(16) 0.8129(14) 0.144(6) Uiso 1 1 d .
H19C H 1.0586 0.4563 0.7645 0.172 Uiso 1 1 calc R
H19D H 0.9865 0.3591 0.8100 0.172 Uiso 1 1 calc R
C20' C 0.4096(13) 0.5941(9) 0.5298(8) 0.077(3) Uani 1 1 d .
H20A H 0.4589 0.6692 0.5303 0.092 Uiso 1 1 calc R
H20B H 0.4331 0.5822 0.5919 0.092 Uiso 1 1 calc R
C20 C 1.0863(16) 0.5034(14) 0.9125(10) 0.106(5) Uani 1 1 d .
H20C H 1.1438 0.5758 0.9097 0.127 Uiso 1 1 calc R
H20D H 1.1421 0.4705 0.9417 0.127 Uiso 1 1 calc R
C21' C 0.4442(10) 0.5205(8) 0.4523(7) 0.057(2) Uani 1 1 d .
H21A H 0.5288 0.5625 0.4326 0.068 Uiso 1 1 calc R
C21 C 0.9656(14) 0.5022(10) 0.9649(8) 0.080(3) Uani 1 1 d .
H21B H 0.9281 0.4344 0.9850 0.095 Uiso 1 1 calc R
C22 C 0.9975(11) 0.5991(8) 1.0508(7) 0.061(3) Uani 1 1 d .
C22' C 0.4531(9) 0.4147(7) 0.4713(5) 0.050(2) Uani 1 1 d .
C23' C 0.3720(10) 0.3722(8) 0.5458(6) 0.053(2) Uani 1 1 d .
C23 C 1.1498(10) 0.6545(9) 1.0946(7) 0.063(3) Uani 1 1 d .
C24 C 1.2215(11) 0.7603(10) 1.0936(9) 0.081(3) Uani 1 1 d .
H24A H 1.1789 0.7993 1.0658 0.097 Uiso 1 1 calc R
C24' C 0.2382(13) 0.3029(9) 0.5186(8) 0.081(3) Uani 1 1 d .
H24B H 0.2025 0.2725 0.4545 0.097 Uiso 1 1 calc R
C25' C 0.1529(13) 0.2765(11) 0.5866(10) 0.094(4) Uani 1 1 d .
H25A H 0.0599 0.2340 0.5679 0.113 Uiso 1 1 calc R
C25 C 1.3648(12) 0.8089(13) 1.1369(11) 0.102(5) Uani 1 1 d .
H25B H 1.4138 0.8813 1.1400 0.123 Uiso 1 1 calc R
C26' C 0.2103(17) 0.3150(13) 0.6799(9) 0.101(4) Uani 1 1 d .
H26A H 0.1562 0.2966 0.7254 0.121 Uiso 1 1 calc R
C26 C 1.4280(12) 0.7517(14) 1.1726(10) 0.105(5) Uani 1 1 d .
H26B H 1.5212 0.7841 1.1978 0.127 Uiso 1 1 calc R
C27' C 0.3442(15) 0.3792(12) 0.7081(8) 0.087(4) Uani 1 1 d .
H27A H 0.3828 0.4029 0.7722 0.104 Uiso 1 1 calc R
C27 C 1.3571(14) 0.6452(13) 1.1727(10) 0.104(4) Uani 1 1 d .
H27B H 1.4024 0.6070 1.1991 0.125 Uiso 1 1 calc R
C28' C 0.4231(11) 0.4090(10) 0.6407(7) 0.071(3) Uani 1 1 d .
H28A H 0.5142 0.4559 0.6605 0.085 Uiso 1 1 calc R
C28 C 1.2189(16) 0.5952(11) 1.1337(9) 0.097(4) Uani 1 1 d .
H28B H 1.1715 0.5232 1.1329 0.116 Uiso 1 1 calc R
C29' C 0.6040(10) 0.4246(9) 0.4941(6) 0.054(2) Uani 1 1 d .
C29 C 0.9093(9) 0.5727(7) 1.1273(7) 0.058(2) Uani 1 1 d .
C30' C 0.6320(11) 0.3350(10) 0.4722(9) 0.082(3) Uani 1 1 d .
H30A H 0.5622 0.2692 0.4427 0.099 Uiso 1 1 calc R
C30 C 0.8940(14) 0.4813(10) 1.1616(9) 0.083(3) Uani 1 1 d .
H30B H 0.9278 0.4315 1.1337 0.100 Uiso 1 1 calc R
C31 C 0.8245(15) 0.4651(13) 1.2413(11) 0.104(5) Uani 1 1 d .
H31A H 0.8151 0.4053 1.2661 0.125 Uiso 1 1 calc R
C31' C 0.7662(16) 0.3425(13) 0.4945(11) 0.110(4) Uani 1 1 d .
H31B H 0.7865 0.2814 0.4801 0.131 Uiso 1 1 calc R
C32 C 0.7741(12) 0.5356(14) 1.2793(10) 0.093(4) Uani 1 1 d .
H32A H 0.7267 0.5237 1.3291 0.112 Uiso 1 1 calc R
C32' C 0.8692(12) 0.4401(14) 0.5379(10) 0.094(4) Uani 1 1 d .
H32B H 0.9592 0.4453 0.5519 0.113 Uiso 1 1 calc R
C33 C 0.7916(12) 0.6230(13) 1.2459(9) 0.092(4) Uani 1 1 d .
H33A H 0.7580 0.6726 1.2743 0.110 Uiso 1 1 calc R
C33' C 0.8394(14) 0.5263(13) 0.5595(9) 0.096(4) Uani 1 1 d .
H33B H 0.9091 0.5917 0.5899 0.116 Uiso 1 1 calc R
C34 C 0.8591(10) 0.6427(10) 1.1693(8) 0.071(3) Uani 1 1 d .
H34A H 0.8692 0.7045 1.1474 0.086 Uiso 1 1 calc R
C34' C 0.7070(10) 0.5216(9) 0.5382(7) 0.072(3) Uani 1 1 d .
H34B H 0.6880 0.5831 0.5534 0.086 Uiso 1 1 calc R
C35' C 0.2320(8) 0.3181(7) 0.1087(6) 0.050(2) Uani 1 1 d .
C35 C 0.7050(8) 0.7199(7) 0.8186(6) 0.053(2) Uani 1 1 d .
C36' C 0.3727(9) 0.3768(8) 0.1390(6) 0.053(2) Uani 1 1 d .
C36 C 0.6432(11) 0.6652(9) 0.8842(8) 0.071(3) Uani 1 1 d .
C37' C 0.4595(9) 0.4078(9) 0.0766(6) 0.064(3) Uani 1 1 d .
H37A H 0.5529 0.4468 0.0979 0.077 Uiso 1 1 calc R
C37 C 0.5131(11) 0.6604(11) 0.9024(8) 0.082(3) Uani 1 1 d .
H37B H 0.4717 0.6241 0.9464 0.098 Uiso 1 1 calc R
C38' C 0.4036(10) 0.3791(8) -0.0199(6) 0.063(2) Uani 1 1 d .
H38A H 0.4609 0.4002 -0.0631 0.076 Uiso 1 1 calc R
C38 C 0.4519(11) 0.7107(11) 0.8533(9) 0.094(4) Uani 1 1 d .
H38B H 0.3678 0.7107 0.8660 0.113 Uiso 1 1 calc R
C39' C 0.2653(9) 0.3203(8) -0.0526(6) 0.056(2) Uani 1 1 d .
H39A H 0.2288 0.2999 -0.1171 0.067 Uiso 1 1 calc R
C39 C 0.5066(10) 0.7620(10) 0.7856(8) 0.073(3) Uani 1 1 d .
H39B H 0.4589 0.7930 0.7511 0.088 Uiso 1 1 calc R
C40' C 0.1837(8) 0.2930(7) 0.0135(6) 0.0461(19) Uani 1 1 d .
C40 C 0.6300(10) 0.7665(8) 0.7702(7) 0.058(2) Uani 1 1 d .

loop_
_atom_site_aniso_label
_atom_site_aniso_U_11
_atom_site_aniso_U_22
_atom_site_aniso_U_33
_atom_site_aniso_U_23
_atom_site_aniso_U_13
_atom_site_aniso_U_12
Pd1 0.0497(4) 0.0672(5) 0.0537(4) 0.0250(3) 0.0141(3) 0.0284(3)
Pd1' 0.0441(3) 0.0612(5) 0.0408(4) 0.0118(3) 0.0125(3) 0.0148(3)
I1' 0.0617(4) 0.1175(7) 0.0697(5) 0.0336(4) 0.0301(3) 0.0201(4)
I1 0.0599(4) 0.1289(7) 0.1256(7) 0.0640(6) 0.0319(4) 0.0525(4)
P1 0.0499(12) 0.0544(15) 0.0521(13) 0.0152(11) 0.0066(10) 0.0196(10)
P1' 0.0446(12) 0.0519(14) 0.0532(13) 0.0082(11) 0.0042(10) 0.0151(10)
P2' 0.0531(12) 0.0679(16) 0.0324(11) 0.0141(10) 0.0091(9) 0.0161(11)
P2 0.0667(15) 0.0644(16) 0.0590(15) 0.0262(12) 0.0187(12) 0.0333(12)
O1' 0.050(4) 0.050(4) 0.083(5) -0.006(3) -0.005(3) 0.020(3)
O1 0.061(4) 0.052(4) 0.052(4) 0.016(3) 0.009(3) 0.014(3)
O2' 0.053(3) 0.071(4) 0.048(3) 0.018(3) -0.002(3) 0.005(3)
O2 0.061(4) 0.079(5) 0.078(4) 0.038(4) 0.015(3) 0.037(3)
O3 0.066(4) 0.101(6) 0.079(5) 0.052(4) 0.030(4) 0.036(4)
O3' 0.037(3) 0.125(6) 0.035(3) 0.022(3) 0.007(2) 0.010(3)
O4 0.075(4) 0.061(4) 0.057(4) 0.024(3) 0.013(3) 0.042(3)
O4' 0.070(4) 0.060(4) 0.036(3) 0.009(3) 0.007(3) 0.020(3)
N1' 0.045(4) 0.056(5) 0.080(6) 0.016(4) 0.011(4) 0.019(3)
N1 0.052(4) 0.057(5) 0.055(4) 0.013(4) 0.007(3) 0.019(3)
N2' 0.048(4) 0.065(5) 0.045(4) 0.012(4) -0.003(3) 0.022(3)
N2 0.073(5) 0.067(6) 0.070(5) 0.016(4) 0.014(4) 0.033(4)
C1' 0.058(6) 0.068(7) 0.104(8) 0.025(6) 0.009(5) 0.038(5)
C1 0.065(6) 0.094(9) 0.066(7) -0.005(6) -0.008(5) 0.025(6)
C2' 0.070(7) 0.071(7) 0.102(9) 0.032(6) 0.020(6) 0.031(5)
C2 0.061(6) 0.076(7) 0.085(8) 0.009(6) -0.004(5) 0.024(5)
C3 0.053(6) 0.067(7) 0.083(7) 0.020(6) 0.004(5) 0.018(5)
C3' 0.074(7) 0.058(7) 0.103(9) 0.028(6) 0.026(6) 0.016(5)
C4 0.056(5) 0.045(5) 0.072(6) 0.023(5) 0.005(5) 0.007(4)
C4' 0.035(4) 0.058(6) 0.085(7) 0.001(5) 0.005(4) 0.007(4)
C5' 0.027(4) 0.045(5) 0.095(8) 0.005(5) 0.003(4) 0.015(4)
C5 0.041(4) 0.055(5) 0.069(6) 0.029(5) 0.004(4) 0.018(4)
C6' 0.046(5) 0.051(6) 0.081(7) 0.001(5) -0.007(5) 0.019(4)
C6 0.058(6) 0.071(7) 0.059(6) 0.034(5) 0.007(4) 0.015(5)
C7' 0.202(18) 0.102(11) 0.083(10) 0.010(9) -0.004(10) 0.090(12)
C7 0.059(7) 0.097(9) 0.114(10) 0.037(8) -0.026(7) 0.004(6)
C8' 0.21(2) 0.183(19) 0.083(11) 0.031(12) 0.000(11) 0.110(17)
C8 0.111(13) 0.166(18) 0.128(14) 0.082(13) -0.053(10) -0.039(11)
C9 0.071(9) 0.190(19) 0.169(16) 0.123(15) 0.023(9) 0.037(10)
C9' 0.19(2) 0.16(2) 0.096(13) 0.049(13) -0.007(13) 0.031(16)
C10' 0.159(17) 0.18(2) 0.157(18) 0.114(17) 0.051(15) 0.095(15)
C10 0.060(9) 0.141(14) 0.24(2) 0.086(14) -0.003(11) 0.038(9)
C11' 0.147(13) 0.118(12) 0.132(13) 0.065(10) 0.066(11) 0.089(11)
C11 0.046(7) 0.093(10) 0.221(18) 0.034(10) -0.039(9) 0.026(6)
C12 0.075(6) 0.072(7) 0.051(5) 0.017(5) 0.017(5) 0.035(5)
C12' 0.054(5) 0.066(7) 0.072(7) 0.014(5) -0.003(5) 0.027(5)
C13' 0.034(5) 0.095(9) 0.099(8) 0.033(7) 0.010(5) 0.023(5)
C13 0.115(10) 0.114(11) 0.099(9) 0.054(8) 0.066(8) 0.050(8)
C14' 0.059(7) 0.116(12) 0.148(14) 0.055(11) 0.025(8) 0.052(7)
C14 0.113(12) 0.20(2) 0.078(10) 0.054(11) 0.048(9) 0.055(13)
C15' 0.080(9) 0.132(13) 0.131(13) 0.034(11) 0.033(9) 0.065(9)
C15 0.080(9) 0.21(2) 0.089(11) 0.007(12) 0.025(8) 0.071(11)
C16 0.110(12) 0.163(16) 0.103(12) 0.021(11) 0.041(10) 0.074(11)
C16' 0.142(15) 0.132(14) 0.103(11) -0.003(10) 0.028(10) 0.077(12)
C17' 0.070(7) 0.117(10) 0.107(10) -0.008(8) 0.015(7) 0.060(7)
C17 0.117(11) 0.095(10) 0.098(10) 0.033(8) 0.041(8) 0.046(8)
C18' 0.069(7) 0.090(9) 0.084(8) 0.009(6) -0.003(6) 0.038(6)
C18 0.112(10) 0.089(9) 0.081(9) 0.004(7) 0.014(7) 0.035(8)
C19' 0.088(9) 0.083(9) 0.110(10) 0.022(7) 0.035(7) 0.042(7)
C20' 0.114(9) 0.054(7) 0.056(7) 0.008(5) 0.020(6) 0.027(6)
C20 0.127(12) 0.147(14) 0.094(9) 0.039(9) 0.036(9) 0.102(11)
C21' 0.056(5) 0.057(6) 0.053(5) 0.020(5) 0.001(4) 0.015(4)
C21 0.129(10) 0.070(7) 0.075(7) 0.033(6) 0.035(7) 0.067(7)
C22 0.094(7) 0.060(6) 0.054(6) 0.028(5) 0.028(5) 0.046(5)
C22' 0.059(5) 0.051(5) 0.030(4) 0.001(4) 0.002(4) 0.016(4)
C23' 0.067(6) 0.055(6) 0.040(5) 0.018(4) 0.019(4) 0.021(5)
C23 0.056(5) 0.081(7) 0.063(6) 0.034(5) 0.024(5) 0.030(5)
C24 0.077(7) 0.086(8) 0.110(9) 0.060(7) 0.043(6) 0.042(6)
C24' 0.114(9) 0.061(7) 0.057(6) 0.029(5) 0.028(6) 0.009(6)
C25' 0.080(8) 0.111(10) 0.095(10) 0.055(8) 0.028(7) 0.023(7)
C25 0.059(7) 0.124(12) 0.130(12) 0.055(9) 0.038(7) 0.024(7)
C26' 0.134(12) 0.128(12) 0.063(8) 0.051(8) 0.046(8) 0.054(10)
C26 0.055(7) 0.171(15) 0.135(12) 0.095(11) 0.035(7) 0.061(8)
C27' 0.112(10) 0.110(10) 0.049(6) 0.024(6) 0.027(6) 0.050(8)
C27 0.081(9) 0.132(12) 0.127(11) 0.071(10) 0.004(8) 0.058(8)
C28' 0.075(7) 0.109(9) 0.041(5) 0.027(5) 0.022(5) 0.042(6)
C28 0.140(13) 0.086(9) 0.090(9) 0.047(7) 0.009(8) 0.064(9)
C29' 0.053(5) 0.074(7) 0.038(5) 0.014(5) 0.011(4) 0.028(5)
C29 0.060(5) 0.052(6) 0.056(5) 0.019(5) 0.007(4) 0.015(4)
C30' 0.056(6) 0.093(9) 0.092(8) -0.002(7) 0.007(6) 0.037(6)
C30 0.108(9) 0.072(8) 0.083(8) 0.032(6) 0.035(7) 0.038(7)
C31 0.103(10) 0.102(11) 0.102(10) 0.062(9) 0.021(8) 0.013(8)
C31' 0.116(12) 0.114(12) 0.118(11) 0.021(9) 0.034(9) 0.067(10)
C32 0.056(6) 0.125(12) 0.081(8) 0.027(9) 0.019(6) 0.010(7)
C32' 0.055(7) 0.134(13) 0.108(10) 0.029(9) 0.022(7) 0.049(8)
C33 0.067(7) 0.132(12) 0.076(8) 0.025(8) 0.016(6) 0.038(7)
C33' 0.081(9) 0.112(11) 0.072(8) 0.032(8) 0.000(6) 0.008(8)
C34 0.056(6) 0.091(8) 0.071(7) 0.017(6) 0.010(5) 0.033(5)
C34' 0.053(6) 0.084(8) 0.063(6) 0.014(5) -0.002(5) 0.013(5)
C35' 0.038(4) 0.062(6) 0.053(5) 0.013(4) 0.009(4) 0.021(4)
C35 0.052(5) 0.050(5) 0.050(5) 0.009(4) 0.018(4) 0.011(4)
C36' 0.057(5) 0.068(6) 0.030(4) 0.019(4) 0.005(4) 0.015(4)
C36 0.074(7) 0.071(7) 0.061(6) 0.015(5) 0.017(5) 0.020(5)
C37' 0.049(5) 0.096(8) 0.046(5) 0.024(5) 0.018(4) 0.020(5)
C37 0.058(6) 0.122(10) 0.079(7) 0.041(7) 0.027(5) 0.038(6)
C38' 0.064(6) 0.086(7) 0.050(5) 0.030(5) 0.024(4) 0.031(5)
C38 0.055(6) 0.146(13) 0.107(10) 0.050(9) 0.037(7) 0.051(7)
C39' 0.052(5) 0.074(7) 0.031(4) 0.014(4) 0.003(4) 0.012(4)
C39 0.043(5) 0.105(9) 0.080(7) 0.025(6) 0.006(5) 0.039(5)
C40' 0.050(4) 0.043(5) 0.042(5) 0.009(4) 0.005(4) 0.016(4)
C40 0.060(5) 0.060(6) 0.051(5) 0.009(4) 0.002(4) 0.022(4)

loop_
_atom_type_symbol
_atom_type_description
_atom_type_scat_dispersion_real
_atom_type_scat_dispersion_imag
_atom_type_scat_source
C C 0.0033 0.0016 'International Tables Vol C Tables 4.2.6.8 and 6.1.1.4'
H H 0.0000 0.0000 'International Tables Vol C Tables 4.2.6.8 and 6.1.1.4'
N N 0.0061 0.0033 'International Tables Vol C Tables 4.2.6.8 and 6.1.1.4'
O O 0.0106 0.0060 'International Tables Vol C Tables 4.2.6.8 and 6.1.1.4'
P P 0.1023 0.0942 'International Tables Vol C Tables 4.2.6.8 and 6.1.1.4'
Pd Pd -0.9988 1.0072 'International Tables Vol C Tables 4.2.6.8 and 6.1.1.4'
I I -0.4742 1.8119 'International Tables Vol C Tables 4.2.6.8 and 6.1.1.4'

loop_
_geom_angle_atom_site_label_1
_geom_angle_atom_site_label_2
_geom_angle_atom_site_label_3
_geom_angle
C35 Pd1 P2 80.8(3)
C35 Pd1 P1 80.7(3)
P2 Pd1 P1 161.31(9)
C35 Pd1 I1 177.6(3)
P2 Pd1 I1 100.99(7)
P1 Pd1 I1 97.49(7)
C35' Pd1' P1' 80.2(2)
C35' Pd1' P2' 79.9(2)
P1' Pd1' P2' 159.93(8)
C35' Pd1' I1' 176.0(2)
P1' Pd1' I1' 95.80(7)
P2' Pd1' I1' 104.18(6)
O1 P1 O2 103.5(3)
O1 P1 N1 96.7(4)
O2 P1 N1 105.3(4)
O1 P1 Pd1 121.0(3)
O2 P1 Pd1 104.2(2)
N1 P1 Pd1 123.8(3)
O1' P1' O2' 104.5(4)
O1' P1' N1' 97.2(4)
O2' P1' N1' 106.0(4)
O1' P1' Pd1' 119.7(3)
O2' P1' Pd1' 104.3(2)
N1' P1' Pd1' 123.4(3)
O4' P2' N2' 96.4(3)
O4' P2' O3' 97.7(3)
N2' P2' O3' 106.3(4)
O4' P2' Pd1' 126.8(3)
N2' P2' Pd1' 121.5(3)
O3' P2' Pd1' 104.6(2)
O4 P2 O3 103.5(4)
O4 P2 N2 97.2(4)
O3 P2 N2 104.1(4)
O4 P2 Pd1 119.2(3)
O3 P2 Pd1 104.4(3)
N2 P2 Pd1 125.9(3)
C5' O1' P1' 114.8(5)
C5 O1 P1 113.6(5)
C40' O2' P1' 114.6(5)
C40 O2 P1 115.8(5)
C36 O3 P2 115.0(6)
C36' O3' P2' 114.5(5)
C22 O4 P2 115.3(6)
C22' O4' P2' 114.6(5)
C4' N1' C1' 108.4(8)
C4' N1' P1' 113.0(6)
C1' N1' P1' 122.8(7)
C4 N1 C1 108.1(8)
C4 N1 P1 110.6(6)
C1 N1 P1 120.4(7)
C18' N2' C21' 113.1(8)
C18' N2' P2' 129.5(6)
C21' N2' P2' 110.3(6)
C21 N2 C18 108.7(8)
C21 N2 P2 111.9(7)
C18 N2 P2 119.9(8)
N1' C1' C2' 105.1(8)
N1' C1' H1'A 110.7
C2' C1' H1'A 110.7
N1' C1' H1'B 110.7
C2' C1' H1'B 110.7
H1'A C1' H1'B 108.8
C2 C1 N1 105.7(9)
C2 C1 H1A 110.6
N1 C1 H1A 110.6
C2 C1 H1B 110.6
N1 C1 H1B 110.6
H1A C1 H1B 108.7
C3' C2' C1' 107.6(9)
C3' C2' H2'A 110.2
C1' C2' H2'A 110.2
C3' C2' H2'B 110.2
C1' C2' H2'B 110.2
H2'A C2' H2'B 108.5
C1 C2 C3 107.1(8)
C1 C2 H2A 110.3
C3 C2 H2A 110.3
C1 C2 H2B 110.3
C3 C2 H2B 110.3
H2A C2 H2B 108.5
C2 C3 C4 103.2(9)
C2 C3 H3A 111.1
C4 C3 H3A 111.1
C2 C3 H3B 111.1
C4 C3 H3B 111.1
H3A C3 H3B 109.1
C2' C3' C4' 103.6(9)
C2' C3' H3'A 111.0
C4' C3' H3'A 111.0
C2' C3' H3'B 111.0
C4' C3' H3'B 111.0
H3'A C3' H3'B 109.0
N1 C4 C5 106.7(7)
N1 C4 C3 103.1(8)
C5 C4 C3 117.8(9)
N1 C4 H4A 109.6
C5 C4 H4A 109.6
C3 C4 H4A 109.6
N1' C4' C3' 102.2(8)
N1' C4' C5' 105.7(7)
C3' C4' C5' 119.0(9)
N1' C4' H4'A 109.8
C3' C4' H4'A 109.8
C5' C4' H4'A 109.8
O1' C5' C12' 107.5(8)
O1' C5' C6' 107.7(8)
C12' C5' C6' 111.2(7)
O1' C5' C4' 104.7(6)
C12' C5' C4' 110.3(8)
C6' C5' C4' 115.0(8)
O1 C5 C6 107.2(6)
O1 C5 C12 107.7(7)
C6 C5 C12 109.4(8)
O1 C5 C4 103.9(7)
C6 C5 C4 115.4(8)
C12 C5 C4 112.7(8)
C7' C6' C11' 116.6(13)
C7' C6' C5' 124.1(10)
C11' C6' C5' 119.3(11)
C7 C6 C11 114.9(10)
C7 C6 C5 120.7(10)
C11 C6 C5 124.4(9)
C6' C7' C8' 126.3(15)
C6' C7' H7'A 116.8
C8' C7' H7'A 116.8
C6 C7 C8 122.7(14)
C6 C7 H7A 118.6
C8 C7 H7A 118.6
C7' C8' C9' 115.0(18)
C7' C8' H8'A 122.5
C9' C8' H8'A 122.5
C7 C8 C9 121.9(14)
C7 C8 H8A 119.0
C9 C8 H8A 119.0
C10 C9 C8 113.2(14)
C10 C9 H9A 123.4
C8 C9 H9A 123.4
C10' C9' C8' 120.0(18)
C10' C9' H9'A 120.0
C8' C9' H9'A 120.0
C9' C10' C11' 118.7(18)
C9' C10' H10A 120.6
C11' C10' H10A 120.6
C11 C10 C9 123.8(16)
C11 C10 H10B 118.1
C9 C10 H10B 118.1
C6' C11' C10' 121.1(16)
C6' C11' H11A 119.5
C10' C11' H11A 119.5
C10 C11 C6 122.8(14)
C10 C11 H11B 118.6
C6 C11 H11B 118.6
C17 C12 C13 118.7(11)
C17 C12 C5 123.7(10)
C13 C12 C5 117.5(10)
C17' C12' C13' 116.7(10)
C17' C12' C5' 123.8(9)
C13' C12' C5' 119.5(10)
C14' C13' C12' 120.5(13)
C14' C13' H13A 119.7
C12' C13' H13A 119.7
C12 C13 C14 116.9(14)
C12 C13 H13B 121.5
C14 C13 H13B 121.5
C15' C14' C13' 122.1(14)
C15' C14' H14A 119.0
C13' C14' H14A 119.0
C15 C14 C13 123.0(16)
C15 C14 H14B 118.5
C13 C14 H14B 118.5
C14' C15' C16' 119.9(13)
C14' C15' H15A 120.0
C16' C15' H15A 120.0
C16 C15 C14 118.4(15)
C16 C15 H15B 120.8
C14 C15 H15B 120.8
C15 C16 C17 121.4(17)
C15 C16 H16A 119.3
C17 C16 H16A 119.3
C15' C16' C17' 118.9(14)
C15' C16' H16B 120.5
C17' C16' H16B 120.5
C12' C17' C16' 121.8(13)
C12' C17' H17A 119.1
C16' C17' H17A 119.1
C12 C17 C16 121.4(14)
C12 C17 H17B 119.3
C16 C17 H17B 119.3
N2' C18' C19' 104.3(8)
N2' C18' H18A 110.9
C19' C18' H18A 110.9
N2' C18' H18B 110.9
C19' C18' H18B 110.9
H18A C18' H18B 108.9
N2 C18 C19 104.6(11)
N2 C18 H18C 110.8
C19 C18 H18C 110.8
N2 C18 H18D 110.8
C19 C18 H18D 110.8
H18C C18 H18D 108.9
C18' C19' C20' 104.5(10)
C18' C19' H19A 110.9
C20' C19' H19A 110.9
C18' C19' H19B 110.9
C20' C19' H19B 110.9
H19A C19' H19B 108.9
C18 C19 C20 107.7(14)
C18 C19 H19C 110.2
C20 C19 H19C 110.2
C18 C19 H19D 110.2
C20 C19 H19D 110.2
H19C C19 H19D 108.5
C21' C20' C19' 104.6(9)
C21' C20' H20A 110.8
C19' C20' H20A 110.8
C21' C20' H20B 110.8
C19' C20' H20B 110.8
H20A C20' H20B 108.9
C19 C20 C21 100.3(13)
C19 C20 H20C 111.7
C21 C20 H20C 111.7
C19 C20 H20D 111.7
C21 C20 H20D 111.7
H20C C20 H20D 109.5
N2' C21' C20' 103.7(8)
N2' C21' C22' 105.2(7)
C20' C21' C22' 119.2(8)
N2' C21' H21A 109.4
C20' C21' H21A 109.4
C22' C21' H21A 109.4
N2 C21 C20 104.3(9)
N2 C21 C22 106.5(8)
C20 C21 C22 116.2(12)
N2 C21 H21B 109.8
C20 C21 H21B 109.8
C22 C21 H21B 109.8
O4 C22 C23 107.1(8)
O4 C22 C29 106.4(7)
C23 C22 C29 111.1(8)
O4 C22 C21 103.8(7)
C23 C22 C21 113.4(9)
C29 C22 C21 114.3(9)
O4' C22' C23' 108.7(7)
O4' C22' C29' 105.5(7)
C23' C22' C29' 111.4(7)
O4' C22' C21' 104.9(7)
C23' C22' C21' 113.8(8)
C29' C22' C21' 111.9(8)
C24' C23' C28' 117.7(9)
C24' C23' C22' 119.5(8)
C28' C23' C22' 122.5(9)
C24 C23 C28 119.8(11)
C24 C23 C22 120.5(9)
C28 C23 C22 119.7(10)
C23 C24 C25 118.1(10)
C23 C24 H24A 120.9
C25 C24 H24A 120.9
C23' C24' C25' 120.9(11)
C23' C24' H24B 119.6
C25' C24' H24B 119.6
C26' C25' C24' 118.3(13)
C26' C25' H25A 120.8
C24' C25' H25A 120.8
C26 C25 C24 121.1(14)
C26 C25 H25B 119.5
C24 C25 H25B 119.5
C27' C26' C25' 121.4(12)
C27' C26' H26A 119.3
C25' C26' H26A 119.3
C25 C26 C27 121.0(12)
C25 C26 H26B 119.5
C27 C26 H26B 119.5
C26' C27' C28' 119.1(12)
C26' C27' H27A 120.5
C28' C27' H27A 120.5
C26 C27 C28 120.2(11)
C26 C27 H27B 119.9
C28 C27 H27B 119.9
C23' C28' C27' 122.3(11)
C23' C28' H28A 118.8
C27' C28' H28A 118.8
C27 C28 C23 119.7(12)
C27 C28 H28B 120.2
C23 C28 H28B 120.2
C30' C29' C34' 120.3(10)
C30' C29' C22' 118.8(9)
C34' C29' C22' 120.9(9)
C34 C29 C30 119.0(10)
C34 C29 C22 120.8(9)
C30 C29 C22 119.8(9)
C29' C30' C31' 119.2(12)
C29' C30' H30A 120.4
C31' C30' H30A 120.4
C29 C30 C31 118.6(12)
C29 C30 H30B 120.7
C31 C30 H30B 120.7
C32 C31 C30 120.2(13)
C32 C31 H31A 119.9
C30 C31 H31A 119.9
C32' C31' C30' 120.2(13)
C32' C31' H31B 119.9
C30' C31' H31B 119.9
C31 C32 C33 119.9(13)
C31 C32 H32A 120.1
C33 C32 H32A 120.1
C33' C32' C31' 119.6(13)
C33' C32' H32B 120.2
C31' C32' H32B 120.2
C32 C33 C34 122.1(13)
C32 C33 H33A 119.0
C34 C33 H33A 119.0
C32' C33' C34' 121.6(13)
C32' C33' H33B 119.2
C34' C33' H33B 119.2
C29 C34 C33 120.2(12)
C29 C34 H34A 119.9
C33 C34 H34A 119.9
C29' C34' C33' 119.0(12)
C29' C34' H34B 120.5
C33' C34' H34B 120.5
C40' C35' C36' 117.0(8)
C40' C35' Pd1' 121.9(6)
C36' C35' Pd1' 121.0(6)
C36 C35 C40 116.4(9)
C36 C35 Pd1 120.7(7)
C40 C35 Pd1 122.9(7)
C37' C36' C35' 122.0(8)
C37' C36' O3' 119.4(8)
C35' C36' O3' 118.6(7)
O3 C36 C35 119.1(9)
O3 C36 C37 119.6(9)
C35 C36 C37 121.3(10)
C36' C37' C38' 118.2(8)
C36' C37' H37A 120.9
C38' C37' H37A 120.9
C38 C37 C36 117.0(10)
C38 C37 H37B 121.5
C36 C37 H37B 121.5
C39' C38' C37' 121.5(8)
C39' C38' H38A 119.3
C37' C38' H38A 119.3
C37 C38 C39 123.6(9)
C37 C38 H38B 118.2
C39 C38 H38B 118.2
C40' C39' C38' 117.5(8)
C40' C39' H39A 121.2
C38' C39' H39A 121.2
C40 C39 C38 118.4(9)
C40 C39 H39B 120.8
C38 C39 H39B 120.8
C35' C40' C39' 123.9(8)
C35' C40' O2' 117.8(7)
C39' C40' O2' 118.3(7)
C39 C40 C35 123.2(9)
C39 C40 O2 121.0(8)
C35 C40 O2 115.8(8)

loop_
_geom_bond_atom_site_label_1
_geom_bond_atom_site_label_2
_geom_bond_distance
Pd1 C35 1.971(9)
Pd1 P2 2.276(3)
Pd1 P1 2.280(2)
Pd1 I1 2.6300(11)
Pd1' C35' 1.997(9)
Pd1' P1' 2.281(2)
Pd1' P2' 2.296(3)
Pd1' I1' 2.6452(12)
P1 O1 1.597(7)
P1 O2 1.627(7)
P1 N1 1.665(8)
P1' O1' 1.568(7)
P1' O2' 1.634(7)
P1' N1' 1.647(8)
P2' O4' 1.605(6)
P2' N2' 1.634(8)
P2' O3' 1.635(6)
P2 O4 1.572(7)
P2 O3 1.629(7)
P2 N2 1.631(9)
O1' C5' 1.503(10)
O1 C5 1.476(10)
O2' C40' 1.419(10)
O2 C40 1.434(12)
O3 C36 1.384(12)
O3' C36' 1.402(10)
O4 C22 1.481(11)
O4' C22' 1.471(10)
N1' C4' 1.474(11)
N1' C1' 1.487(12)
N1 C4 1.470(13)
N1 C1 1.510(12)
N2' C18' 1.453(13)
N2' C21' 1.490(11)
N2 C21 1.469(14)
N2 C18 1.513(15)
C1' C2' 1.493(16)
C1' H1'A 0.9700
C1' H1'B 0.9700
C1 C2 1.505(16)
C1 H1A 0.9700
C1 H1B 0.9700
C2' C3' 1.490(15)
C2' H2'A 0.9700
C2' H2'B 0.9700
C2 C3 1.517(15)
C2 H2A 0.9700
C2 H2B 0.9700
C3 C4 1.552(14)
C3 H3A 0.9700
C3 H3B 0.9700
C3' C4' 1.529(15)
C3' H3'A 0.9700
C3' H3'B 0.9700
C4 C5 1.550(13)
C4 H4A 0.9800
C4' C5' 1.572(14)
C4' H4'A 0.9800
C5' C12' 1.506(14)
C5' C6' 1.516(15)
C5 C6 1.522(12)
C5 C12 1.525(14)
C6' C7' 1.310(18)
C6' C11' 1.353(16)
C6 C7 1.350(15)
C6 C11 1.388(16)
C7' C8' 1.37(2)
C7' H7'A 0.9300
C7 C8 1.35(2)
C7 H7A 0.9300
C8' C9' 1.46(3)
C8' H8'A 0.9300
C8 C9 1.40(3)
C8 H8A 0.9300
C9 C10 1.38(2)
C9 H9A 0.9300
C9' C10' 1.29(3)
C9' H9'A 0.9300
C10' C11' 1.47(2)
C10' H10A 0.9300
C10 C11 1.303(18)
C10 H10B 0.9300
C11' H11A 0.9300
C11 H11B 0.9300
C12 C17 1.368(17)
C12 C13 1.408(16)
C12' C17' 1.372(16)
C12' C13' 1.427(14)
C13' C14' 1.354(17)
C13' H13A 0.9300
C13 C14 1.41(2)
C13 H13B 0.9300
C14' C15' 1.34(2)
C14' H14A 0.9300
C14 C15 1.36(2)
C14 H14B 0.9300
C15' C16' 1.39(2)
C15' H15A 0.9300
C15 C16 1.34(2)
C15 H15B 0.9300
C16 C17 1.38(2)
C16 H16A 0.9300
C16' C17' 1.40(2)
C16' H16B 0.9300
C17' H17A 0.9300
C17 H17B 0.9300
C18' C19' 1.520(17)
C18' H18A 0.9700
C18' H18B 0.9700
C18 C19 1.51(2)
C18 H18C 0.9700
C18 H18D 0.9700
C19' C20' 1.557(17)
C19' H19A 0.9700
C19' H19B 0.9700
C19 C20 1.55(2)
C19 H19C 0.9700
C19 H19D 0.9700
C20' C21' 1.541(15)
C20' H20A 0.9700
C20' H20B 0.9700
C20 C21 1.554(18)
C20 H20C 0.9700
C20 H20D 0.9700
C21' C22' 1.554(13)
C21' H21A 0.9800
C21 C22 1.564(15)
C21 H21B 0.9800
C22 C23 1.528(15)
C22 C29 1.538(13)
C22' C23' 1.520(12)
C22' C29' 1.554(13)
C23' C24' 1.365(15)
C23' C28' 1.366(13)
C23 C24 1.377(15)
C23 C28 1.422(14)
C24 C25 1.443(17)
C24 H24A 0.9300
C24' C25' 1.418(16)
C24' H24B 0.9300
C25' C26' 1.359(19)
C25' H25A 0.9300
C25 C26 1.334(18)
C25 H25B 0.9300
C26' C27' 1.349(19)
C26' H26A 0.9300
C26 C27 1.380(19)
C26 H26B 0.9300
C27' C28' 1.378(15)
C27' H27A 0.9300
C27 C28 1.38(2)
C27 H27B 0.9300
C28' H28A 0.9300
C28 H28B 0.9300
C29' C30' 1.356(15)
C29' C34' 1.374(15)
C29 C34 1.343(14)
C29 C30 1.390(14)
C30' C31' 1.391(18)
C30' H30A 0.9300
C30 C31 1.447(19)
C30 H30B 0.9300
C31 C32 1.33(2)
C31 H31A 0.9300
C31' C32' 1.38(2)
C31' H31B 0.9300
C32 C33 1.329(19)
C32 H32A 0.9300
C32' C33' 1.323(19)
C32' H32B 0.9300
C33 C34 1.402(17)
C33 H33A 0.9300
C33' C34' 1.383(18)
C33' H33B 0.9300
C34 H34A 0.9300
C34' H34B 0.9300
C35' C40' 1.366(12)
C35' C36' 1.398(12)
C35 C36 1.391(13)
C35 C40 1.394(13)
C36' C37' 1.373(12)
C36 C37 1.413(15)
C37' C38' 1.397(13)
C37' H37A 0.9300
C37 C38 1.343(15)
C37 H37B 0.9300
C38' C39' 1.381(13)
C38' H38A 0.9300
C38 C39 1.368(16)
C38 H38B 0.9300
C39' C40' 1.372(12)
C39' H39A 0.9300
C39 C40 1.333(14)
C39 H39B 0.9300

loop_
_geom_torsion_atom_site_label_1
_geom_torsion_atom_site_label_2
_geom_torsion_atom_site_label_3
_geom_torsion_atom_site_label_4
_geom_torsion
C35 Pd1 P1 O1 -121.3(4)
P2 Pd1 P1 O1 -128.3(4)
I1 Pd1 P1 O1 60.3(3)
C35 Pd1 P1 O2 -5.5(4)
P2 Pd1 P1 O2 -12.5(5)
I1 Pd1 P1 O2 176.0(3)
C35 Pd1 P1 N1 114.3(4)
P2 Pd1 P1 N1 107.3(4)
I1 Pd1 P1 N1 -64.2(4)
C35' Pd1' P1' O1' -123.2(4)
P2' Pd1' P1' O1' -117.5(4)
I1' Pd1' P1' O1' 57.1(3)
C35' Pd1' P1' O2' -7.0(4)
P2' Pd1' P1' O2' -1.2(4)
I1' Pd1' P1' O2' 173.3(3)
C35' Pd1' P1' N1' 113.6(4)
P2' Pd1' P1' N1' 119.3(4)
I1' Pd1' P1' N1' -66.1(4)
C35' Pd1' P2' O4' -121.5(4)
P1' Pd1' P2' O4' -127.3(4)
I1' Pd1' P2' O4' 58.3(3)
C35' Pd1' P2' N2' 110.0(4)
P1' Pd1' P2' N2' 104.3(4)
I1' Pd1' P2' N2' -70.1(3)
C35' Pd1' P2' O3' -10.0(4)
P1' Pd1' P2' O3' -15.7(5)
I1' Pd1' P2' O3' 169.8(3)
C35 Pd1 P2 O4 -115.3(4)
P1 Pd1 P2 O4 -108.3(4)
I1 Pd1 P2 O4 63.0(3)
C35 Pd1 P2 O3 -0.6(4)
P1 Pd1 P2 O3 6.4(5)
I1 Pd1 P2 O3 177.8(3)
C35 Pd1 P2 N2 119.1(5)
P1 Pd1 P2 N2 126.1(5)
I1 Pd1 P2 N2 -62.5(4)
O2' P1' O1' C5' 100.8(7)
N1' P1' O1' C5' -7.7(7)
Pd1' P1' O1' C5' -143.0(6)
O2 P1 O1 C5 95.1(5)
N1 P1 O1 C5 -12.4(6)
Pd1 P1 O1 C5 -148.8(4)
O1' P1' O2' C40' 137.9(6)
N1' P1' O2' C40' -120.0(6)
Pd1' P1' O2' C40' 11.5(6)
O1 P1 O2 C40 135.4(6)
N1 P1 O2 C40 -123.6(6)
Pd1 P1 O2 C40 8.0(7)
O4 P2 O3 C36 124.8(7)
N2 P2 O3 C36 -134.1(8)
Pd1 P2 O3 C36 -0.6(8)
O4' P2' O3' C36' 143.0(7)
N2' P2' O3' C36' -118.0(7)
Pd1' P2' O3' C36' 11.8(7)
O3 P2 O4 C22 100.8(7)
N2 P2 O4 C22 -5.6(7)
Pd1 P2 O4 C22 -143.9(6)
N2' P2' O4' C22' -3.2(6)
O3' P2' O4' C22' 104.3(6)
Pd1' P2' O4' C22' -141.0(5)
O1' P1' N1' C4' -7.0(8)
O2' P1' N1' C4' -114.3(7)
Pd1' P1' N1' C4' 126.0(6)
O1' P1' N1' C1' -139.9(8)
O2' P1' N1' C1' 112.8(8)
Pd1' P1' N1' C1' -6.9(9)
O1 P1 N1 C4 -7.2(6)
O2 P1 N1 C4 -113.3(6)
Pd1 P1 N1 C4 127.4(5)
O1 P1 N1 C1 -134.4(7)
O2 P1 N1 C1 119.5(7)
Pd1 P1 N1 C1 0.2(9)
O4' P2' N2' C18' -127.4(9)
O3' P2' N2' C18' 132.6(9)
Pd1' P2' N2' C18' 13.5(10)
O4' P2' N2' C21' 20.6(6)
O3' P2' N2' C21' -79.4(6)
Pd1' P2' N2' C21' 161.4(5)
O4 P2 N2 C21 -10.1(8)
O3 P2 N2 C21 -116.0(8)
Pd1 P2 N2 C21 124.2(7)
O4 P2 N2 C18 -139.0(8)
O3 P2 N2 C18 115.1(8)
Pd1 P2 N2 C18 -4.8(10)
C4' N1' C1' C2' -16.1(12)
P1' N1' C1' C2' 118.7(9)
C4 N1 C1 C2 -15.7(11)
P1 N1 C1 C2 112.7(9)
N1' C1' C2' C3' -7.5(14)
N1 C1 C2 C3 -7.8(12)
C1 C2 C3 C4 26.7(11)
C1' C2' C3' C4' 27.0(13)
C1 N1 C4 C5 156.7(8)
P1 N1 C4 C5 23.0(9)
C1 N1 C4 C3 32.0(10)
P1 N1 C4 C3 -101.8(7)
C2 C3 C4 N1 -35.7(10)
C2 C3 C4 C5 -152.8(9)
C1' N1' C4' C3' 32.3(11)
P1' N1' C4' C3' -107.2(8)
C1' N1' C4' C5' 157.6(9)
P1' N1' C4' C5' 18.0(10)
C2' C3' C4' N1' -35.8(11)
C2' C3' C4' C5' -151.8(9)
P1' O1' C5' C12' 135.8(7)
P1' O1' C5' C6' -104.3(7)
P1' O1' C5' C4' 18.5(10)
N1' C4' C5' O1' -21.4(10)
C3' C4' C5' O1' 92.7(9)
N1' C4' C5' C12' -136.7(8)
C3' C4' C5' C12' -22.7(12)
N1' C4' C5' C6' 96.6(9)
C3' C4' C5' C6' -149.3(9)
P1 O1 C5 C6 -96.4(7)
P1 O1 C5 C12 146.0(6)
P1 O1 C5 C4 26.3(8)
N1 C4 C5 O1 -29.6(9)
C3 C4 C5 O1 85.5(9)
N1 C4 C5 C6 87.5(9)
C3 C4 C5 C6 -157.4(8)
N1 C4 C5 C12 -145.9(8)
C3 C4 C5 C12 -30.8(11)
O1' C5' C6' C7' 108.1(14)
C12' C5' C6' C7' -134.4(14)
C4' C5' C6' C7' -8.2(16)
O1' C5' C6' C11' -71.5(13)
C12' C5' C6' C11' 46.0(14)
C4' C5' C6' C11' 172.2(11)
O1 C5 C6 C7 -37.1(13)
C12 C5 C6 C7 79.4(12)
C4 C5 C6 C7 -152.3(11)
O1 C5 C6 C11 142.2(12)
C12 C5 C6 C11 -101.3(14)
C4 C5 C6 C11 27.0(15)
C11' C6' C7' C8' 5(3)
C5' C6' C7' C8' -174.9(18)
C11 C6 C7 C8 2(2)
C5 C6 C7 C8 -178.6(15)
C6' C7' C8' C9' -16(3)
C6 C7 C8 C9 -3(3)
C7 C8 C9 C10 6(3)
C7' C8' C9' C10' 16(3)
C8' C9' C10' C11' -6(3)
C8 C9 C10 C11 -9(3)
C7' C6' C11' C10' 6(2)
C5' C6' C11' C10' -173.9(14)
C9' C10' C11' C6' -5(3)
C9 C10 C11 C6 8(3)
C7 C6 C11 C10 -4(2)
C5 C6 C11 C10 176.4(16)
O1 C5 C12 C17 -15.8(14)
C6 C5 C12 C17 -132.0(12)
C4 C5 C12 C17 98.2(13)
O1 C5 C12 C13 168.6(9)
C6 C5 C12 C13 52.4(13)
C4 C5 C12 C13 -77.4(12)
O1' C5' C12' C17' -12.3(14)
C6' C5' C12' C17' -129.9(11)
C4' C5' C12' C17' 101.3(12)
O1' C5' C12' C13' 167.3(8)
C6' C5' C12' C13' 49.6(12)
C4' C5' C12' C13' -79.2(11)
C17' C12' C13' C14' 0.3(17)
C5' C12' C13' C14' -179.2(10)
C17 C12 C13 C14 -1(2)
C5 C12 C13 C14 174.4(12)
C12' C13' C14' C15' 0(2)
C12 C13 C14 C15 3(3)
C13' C14' C15' C16' 0(2)
C13 C14 C15 C16 -1(3)
C14 C15 C16 C17 -3(3)
C14' C15' C16' C17' -1(2)
C13' C12' C17' C16' -0.8(19)
C5' C12' C17' C16' 178.7(12)
C15' C16' C17' C12' 1(2)
C13 C12 C17 C16 -2(2)
C5 C12 C17 C16 -177.8(13)
C15 C16 C17 C12 5(3)
C21' N2' C18' C19' -16.8(12)
P2' N2' C18' C19' 130.5(8)
C21 N2 C18 C19 -12.6(15)
P2 N2 C18 C19 117.7(12)
N2' C18' C19' C20' 28.9(12)
N2 C18 C19 C20 -12.2(17)
C18' C19' C20' C21' -30.9(12)
C18 C19 C20 C21 30.5(17)
C18' N2' C21' C20' -2.7(11)
P2' N2' C21' C20' -156.3(6)
C18' N2' C21' C22' 123.2(9)
P2' N2' C21' C22' -30.3(9)
C19' C20' C21' N2' 20.6(10)
C19' C20' C21' C22' -95.9(10)
C18 N2 C21 C20 32.3(13)
P2 N2 C21 C20 -102.3(10)
C18 N2 C21 C22 155.8(9)
P2 N2 C21 C22 21.1(11)
C19 C20 C21 N2 -37.6(13)
C19 C20 C21 C22 -154.5(11)
P2 O4 C22 C23 138.0(7)
P2 O4 C22 C29 -103.1(7)
P2 O4 C22 C21 17.8(10)
N2 C21 C22 O4 -23.0(11)
C20 C21 C22 O4 92.6(10)
N2 C21 C22 C23 -138.9(9)
C20 C21 C22 C23 -23.3(12)
N2 C21 C22 C29 92.4(10)
C20 C21 C22 C29 -152.0(9)
P2' O4' C22' C23' 108.1(7)
P2' O4' C22' C29' -132.3(6)
P2' O4' C22' C21' -14.0(9)
N2' C21' C22' O4' 26.6(9)
C20' C21' C22' O4' 142.3(9)
N2' C21' C22' C23' -92.0(9)
C20' C21' C22' C23' 23.7(11)
N2' C21' C22' C29' 140.5(7)
C20' C21' C22' C29' -103.7(10)
O4' C22' C23' C24' -26.6(12)
C29' C22' C23' C24' -142.5(10)
C21' C22' C23' C24' 89.9(11)
O4' C22' C23' C28' 160.4(9)
C29' C22' C23' C28' 44.5(13)
C21' C22' C23' C28' -83.2(11)
O4 C22 C23 C24 3.2(13)
C29 C22 C23 C24 -112.6(10)
C21 C22 C23 C24 117.1(11)
O4 C22 C23 C28 -174.5(9)
C29 C22 C23 C28 69.7(13)
C21 C22 C23 C28 -60.6(13)
C28 C23 C24 C25 -3.0(17)
C22 C23 C24 C25 179.4(11)
C28' C23' C24' C25' 4.6(17)
C22' C23' C24' C25' -168.8(11)
C23' C24' C25' C26' -5(2)
C23 C24 C25 C26 3(2)
C24' C25' C26' C27' 2(2)
C24 C25 C26 C27 -3(2)
C25' C26' C27' C28' 2(2)
C25 C26 C27 C28 1(2)
C24' C23' C28' C27' -0.5(17)
C22' C23' C28' C27' 172.7(11)
C26' C27' C28' C23' -3(2)
C26 C27 C28 C23 -1(2)
C24 C23 C28 C27 1.8(19)
C22 C23 C28 C27 179.5(12)
O4' C22' C29' C30' -38.1(11)
C23' C22' C29' C30' 79.7(11)
C21' C22' C29' C30' -151.6(10)
O4' C22' C29' C34' 143.9(9)
C23' C22' C29' C34' -98.3(10)
C21' C22' C29' C34' 30.4(12)
O4 C22 C29 C34 -25.2(13)
C23 C22 C29 C34 91.1(11)
C21 C22 C29 C34 -139.1(9)
O4 C22 C29 C30 162.3(9)
C23 C22 C29 C30 -81.5(12)
C21 C22 C29 C30 48.4(13)
C34' C29' C30' C31' -0.4(18)
C22' C29' C30' C31' -178.4(11)
C34 C29 C30 C31 -0.1(17)
C22 C29 C30 C31 172.6(11)
C29 C30 C31 C32 1(2)
C29' C30' C31' C32' 0(2)
C30 C31 C32 C33 -2(2)
C30' C31' C32' C33' 1(2)
C31 C32 C33 C34 2(2)
C31' C32' C33' C34' -1(2)
C30 C29 C34 C33 -0.5(16)
C22 C29 C34 C33 -173.1(10)
C32 C33 C34 C29 -0.4(18)
C30' C29' C34' C33' 0.2(16)
C22' C29' C34' C33' 178.2(9)
C32' C33' C34' C29' 0.5(18)
P1' Pd1' C35' C40' 2.1(7)
P2' Pd1' C35' C40' -175.9(7)
I1' Pd1' C35' C40' 6(4)
P1' Pd1' C35' C36' -173.8(8)
P2' Pd1' C35' C36' 8.2(7)
I1' Pd1' C35' C36' -169(3)
P2 Pd1 C35 C36 1.8(7)
P1 Pd1 C35 C36 -175.9(8)
I1 Pd1 C35 C36 -136(6)
P2 Pd1 C35 C40 -179.3(8)
P1 Pd1 C35 C40 3.0(7)
I1 Pd1 C35 C40 43(7)
C40' C35' C36' C37' -0.3(14)
Pd1' C35' C36' C37' 175.8(8)
C40' C35' C36' O3' -179.3(8)
Pd1' C35' C36' O3' -3.2(12)
P2' O3' C36' C37' 174.0(8)
P2' O3' C36' C35' -7.0(12)
P2 O3 C36 C35 2.1(13)
P2 O3 C36 C37 -177.9(9)
C40 C35 C36 O3 178.2(9)
Pd1 C35 C36 O3 -2.8(13)
C40 C35 C36 C37 -1.9(15)
Pd1 C35 C36 C37 177.1(9)
C35' C36' C37' C38' 0.1(16)
O3' C36' C37' C38' 179.0(9)
O3 C36 C37 C38 -179.9(11)
C35 C36 C37 C38 0.2(18)
C36' C37' C38' C39' -0.7(16)
C36 C37 C38 C39 2(2)
C37' C38' C39' C40' 1.5(15)
C37 C38 C39 C40 -3(2)
C36' C35' C40' C39' 1.3(13)
Pd1' C35' C40' C39' -174.8(7)
C36' C35' C40' O2' -179.2(8)
Pd1' C35' C40' O2' 4.7(11)
C38' C39' C40' C35' -1.9(14)
C38' C39' C40' O2' 178.6(8)
P1' O2' C40' C35' -11.4(10)
P1' O2' C40' C39' 168.2(7)
C38 C39 C40 C35 1.1(17)
C38 C39 C40 O2 -177.8(10)
C36 C35 C40 C39 1.2(15)
Pd1 C35 C40 C39 -177.8(8)
C36 C35 C40 O2 -179.8(8)
Pd1 C35 C40 O2 1.2(11)
P1 O2 C40 C39 172.3(8)
P1 O2 C40 C35 -6.7(10)
